data_1558937
loop_
_publ_author_name
'Diteepeng, Nichabhat'
'Wilson, Isobel A. P.'
'Buffet, Jean-Charles'
'Turner, Zo\"e R.'
'O'Hare, Dermot'

_publ_section_title
;
 l- and rac-lactide polymerisation using scandium and aluminium
 permethylindenyl complexes
;
_journal_issue 39
_journal_name_full 'Polymer Chemistry'
_journal_page_first 6308
_journal_page_last 6318
_journal_paper_doi 10.1039/D0PY00980F
_journal_volume 11
_journal_year 2020
_chemical_absolute_configuration R
_chemical_formula_sum 'C12 H22 Ca O14'
_chemical_formula_weight 430.38
_space_group_IT_number 5
_space_group_name_Hall 'C 2y'
_space_group_name_H-M_alt 'C 1 2 1'
_symmetry_cell_setting monoclinic
_symmetry_space_group_name_H-M 'C 1 2 1'
_atom_sites_solution_hydrogens geom
_atom_sites_solution_primary direct
_atom_sites_solution_secondary difmap
_audit_block_doi 10.5517/ccdc.csd.cc25m1lg
_audit_creation_method SHELXL-97
_audit_update_record
;
2020-07-04 deposited with the CCDC.	2020-08-31 downloaded from the CCDC.
;
_cell_angle_alpha 90.00
_cell_angle_beta 99.55(2)
_cell_angle_gamma 90.00
_cell_formula_units_Z 2
_cell_length_a 15.870(15)
_cell_length_b 5.876(3)
_cell_length_c 9.159(5)
_cell_measurement_reflns_used 545
_cell_measurement_temperature 298(2)
_cell_measurement_theta_max 27.2635
_cell_measurement_theta_min 3.1815
_cell_volume 842.3(10)
_computing_cell_refinement 'Bruker SMART'
_computing_data_collection 'Bruker SMART'
_computing_data_reduction 'Bruker SAINT'
_computing_molecular_graphics 'Bruker SHELXTL'
_computing_publication_material 'Bruker SHELXTL'
_computing_structure_refinement 'SHELXL-97 (Sheldrick, 1997)'
_computing_structure_solution 'SHELXS-97 (Sheldrick, 1990)'
_diffrn_ambient_temperature 298(2)
_diffrn_measured_fraction_theta_full 0.989
_diffrn_measured_fraction_theta_max 0.989
_diffrn_measurement_device_type 'CCD area detector'
_diffrn_measurement_method 'phi and omega scans'
_diffrn_radiation_monochromator graphite
_diffrn_radiation_source 'fine-focus sealed tube'
_diffrn_radiation_type MoK\a
_diffrn_radiation_wavelength 0.71073
_diffrn_reflns_av_R_equivalents 0.1140
_diffrn_reflns_av_sigmaI/netI 0.2232
_diffrn_reflns_limit_h_max 15
_diffrn_reflns_limit_h_min -18
_diffrn_reflns_limit_k_max 6
_diffrn_reflns_limit_k_min -6
_diffrn_reflns_limit_l_max 10
_diffrn_reflns_limit_l_min -10
_diffrn_reflns_number 1865
_diffrn_reflns_theta_full 25.01
_diffrn_reflns_theta_max 25.01
_diffrn_reflns_theta_min 3.15
_exptl_absorpt_coefficient_mu 0.450
_exptl_absorpt_correction_T_max 0.9822
_exptl_absorpt_correction_T_min 0.8583
_exptl_absorpt_correction_type multi-scan
_exptl_absorpt_process_details sadabs
_exptl_crystal_colour colorless
_exptl_crystal_density_diffrn 1.697
_exptl_crystal_density_method 'not measured'
_exptl_crystal_description block
_exptl_crystal_F_000 452
_exptl_crystal_size_max 0.35
_exptl_crystal_size_mid 0.07
_exptl_crystal_size_min 0.04
_refine_diff_density_max 0.755
_refine_diff_density_min -1.200
_refine_diff_density_rms 0.177
_refine_ls_abs_structure_details 'Flack H D (1983), Acta Cryst. A39, 876-881'
_refine_ls_abs_structure_Flack -0.2(3)
_refine_ls_extinction_method none
_refine_ls_goodness_of_fit_ref 1.136
_refine_ls_hydrogen_treatment constr
_refine_ls_matrix_type full
_refine_ls_number_parameters 123
_refine_ls_number_reflns 1305
_refine_ls_number_restraints 55
_refine_ls_restrained_S_all 1.126
_refine_ls_R_factor_all 0.1997
_refine_ls_R_factor_gt 0.1313
_refine_ls_shift/su_max 0.090
_refine_ls_shift/su_mean 0.003
_refine_ls_structure_factor_coef Fsqd
_refine_ls_weighting_details 'calc w=1/[\s^2^(Fo^2^)+(0.1350P)^2^+10.0268P] where P=(Fo^2^+2Fc^2^)/3'
_refine_ls_weighting_scheme calc
_refine_ls_wR_factor_gt 0.2838
_refine_ls_wR_factor_ref 0.3286
_reflns_number_gt 760
_reflns_number_total 1305
_reflns_threshold_expression >2sigma(I)
_cod_data_source_file d0py00980f2.cif
_cod_data_source_block 101213a
_cod_depositor_comments
;
The following automatic conversions were performed:

data item '_symmetry_cell_setting' value 'Monoclinic' was changed to
'monoclinic' in accordance with the
/home/data/users/saulius/crontab/automatic-downloads/rss-feeds/RSC/lib/dictionaries/cif_core.dic
dictionary named 'cif_core.dic' version 2.4.2 last updated on
2011-04-26.

Automatic conversion script
Id: cif_fix_values 7556 2019-12-06 15:28:31Z antanas 

 Adding full bibliography for 1558937--1558946.cif.
;
_cod_original_sg_symbol_H-M C2
_cod_database_code 1558937

loop_
_symmetry_equiv_pos_as_xyz
'x, y, z'
'-x, y, -z'
'x+1/2, y+1/2, z'
'-x+1/2, y+1/2, -z'

loop_
_atom_site_label
_atom_site_type_symbol
_atom_site_fract_x
_atom_site_fract_y
_atom_site_fract_z
_atom_site_U_iso_or_equiv
_atom_site_adp_type
_atom_site_occupancy
_atom_site_symmetry_multiplicity
_atom_site_calc_flag
_atom_site_refinement_flags
_atom_site_disorder_assembly
_atom_site_disorder_group
Ca1 Ca 0.5000 0.4268(5) 0.5000 0.0186(7) Uani 1 2 d SU . .
O1 O 0.4072(4) 0.7354(14) 0.5375(8) 0.0249(18) Uani 1 1 d U . .
O2 O 0.3694(4) 0.9107(18) 0.7358(9) 0.045(2) Uani 1 1 d . . .
O3 O 0.3849(4) 0.3325(13) 0.6334(8) 0.026(2) Uani 1 1 d U . .
H3B H 0.3912 0.2164 0.6837 0.031 Uiso 1 1 calc R . .
O4 O 0.2359(5) 0.2738(13) 0.7773(9) 0.027(2) Uani 1 1 d . . .
H4 H 0.2405 0.2944 0.8669 0.033 Uiso 1 1 calc R . .
O5 O 0.2578(5) 0.7470(15) 0.9086(8) 0.033(2) Uani 1 1 d . . .
H5 H 0.2941 0.8418 0.8973 0.050 Uiso 1 1 calc R . .
O6 O 0.0670(4) 0.6041(13) 0.6363(8) 0.0234(19) Uani 1 1 d U . .
H6 H 0.0863 0.4939 0.5979 0.035 Uiso 1 1 calc R . .
O7 O 0.0706(5) 1.0345(14) 0.7533(8) 0.032(2) Uani 1 1 d . . .
H7 H 0.1159 1.1038 0.7587 0.038 Uiso 1 1 calc R . .
C1 C 0.3788(6) 0.735(2) 0.6585(13) 0.027(3) Uani 1 1 d . . .
C2 C 0.3489(7) 0.5093(19) 0.7141(11) 0.0218(7) Uani 1 1 d U . .
H2 H 0.3749 0.4946 0.8185 0.026 Uiso 1 1 calc R . .
C3 C 0.2557(6) 0.4848(19) 0.7058(12) 0.023(3) Uani 1 1 d U . .
H3 H 0.2312 0.4709 0.6007 0.027 Uiso 1 1 calc R . .
C4 C 0.2113(6) 0.6802(19) 0.7658(11) 0.016(2) Uani 1 1 d U . .
H4A H 0.2127 0.8091 0.6983 0.019 Uiso 1 1 calc R . .
C5 C 0.1179(6) 0.6442(19) 0.7840(11) 0.019(3) Uani 1 1 d U . .
H5A H 0.1140 0.5105 0.8464 0.022 Uiso 1 1 calc R . .
C6 C 0.0821(8) 0.844(2) 0.8507(13) 0.034(3) Uani 1 1 d U . .
H6A H 0.0274 0.8029 0.8774 0.041 Uiso 1 1 calc R . .
H6B H 0.1201 0.8864 0.9407 0.041 Uiso 1 1 calc R . .

loop_
_atom_site_aniso_label
_atom_site_aniso_U_11
_atom_site_aniso_U_22
_atom_site_aniso_U_33
_atom_site_aniso_U_23
_atom_site_aniso_U_13
_atom_site_aniso_U_12
Ca1 0.0033(11) 0.0145(16) 0.0384(15) 0.000 0.0050(10) 0.000
O1 0.016(3) 0.023(4) 0.041(4) 0.007(3) 0.020(3) 0.009(3)
O2 0.028(4) 0.039(6) 0.074(5) -0.011(5) 0.023(4) 0.006(5)
O3 0.012(3) 0.022(4) 0.046(4) 0.005(3) 0.013(3) 0.003(3)
O4 0.016(3) 0.012(4) 0.056(5) 0.000(4) 0.014(3) -0.004(3)
O5 0.030(4) 0.026(5) 0.044(5) -0.006(4) 0.006(3) -0.009(4)
O6 0.015(3) 0.017(4) 0.036(4) 0.002(3) -0.004(3) 0.006(3)
O7 0.023(4) 0.022(5) 0.044(5) -0.014(4) -0.013(4) 0.008(4)
C1 0.012(5) 0.018(6) 0.048(7) 0.005(6) -0.005(5) -0.003(5)
C2 0.0215(9) 0.0221(9) 0.0222(10) 0.0001(7) 0.0041(7) 0.0000(7)
C3 0.011(4) 0.024(6) 0.031(4) 0.000(4) -0.003(4) 0.004(4)
C4 0.008(4) 0.017(5) 0.023(4) -0.010(4) 0.002(3) 0.001(4)
C5 0.009(4) 0.017(5) 0.025(4) -0.002(4) -0.010(4) 0.003(4)
C6 0.034(5) 0.027(6) 0.041(5) 0.000(4) 0.004(4) 0.014(4)

loop_
_atom_type_symbol
_atom_type_description
_atom_type_scat_dispersion_real
_atom_type_scat_dispersion_imag
_atom_type_scat_source
C C 0.0033 0.0016 'International Tables Vol C Tables 4.2.6.8 and 6.1.1.4'
H H 0.0000 0.0000 'International Tables Vol C Tables 4.2.6.8 and 6.1.1.4'
O O 0.0106 0.0060 'International Tables Vol C Tables 4.2.6.8 and 6.1.1.4'
Ca Ca 0.2262 0.3064 'International Tables Vol C Tables 4.2.6.8 and 6.1.1.4'

loop_
_geom_angle_atom_site_label_1
_geom_angle_atom_site_label_2
_geom_angle_atom_site_label_3
_geom_angle
_geom_angle_site_symmetry_1
_geom_angle_site_symmetry_3
_geom_angle_publ_flag
O1 Ca1 O1 81.7(4) 2_656 . ?
O1 Ca1 O6 138.4(2) 2_656 4_546 ?
O1 Ca1 O6 116.1(2) . 4_546 ?
O1 Ca1 O6 116.1(2) 2_656 3_545 ?
O1 Ca1 O6 138.4(2) . 3_545 ?
O6 Ca1 O6 76.7(4) 4_546 3_545 ?
O1 Ca1 O3 64.4(3) 2_656 2_656 ?
O1 Ca1 O3 141.0(3) . 2_656 ?
O6 Ca1 O3 82.2(3) 4_546 2_656 ?
O6 Ca1 O3 77.1(3) 3_545 2_656 ?
O1 Ca1 O3 141.0(3) 2_656 . ?
O1 Ca1 O3 64.4(3) . . ?
O6 Ca1 O3 77.1(3) 4_546 . ?
O6 Ca1 O3 82.2(3) 3_545 . ?
O3 Ca1 O3 153.6(4) 2_656 . ?
O1 Ca1 O7 75.4(3) 2_656 3_545 ?
O1 Ca1 O7 82.3(3) . 3_545 ?
O6 Ca1 O7 140.6(3) 4_546 3_545 ?
O6 Ca1 O7 68.0(3) 3_545 3_545 ?
O3 Ca1 O7 105.5(2) 2_656 3_545 ?
O3 Ca1 O7 81.3(3) . 3_545 ?
O1 Ca1 O7 82.3(3) 2_656 4_546 ?
O1 Ca1 O7 75.4(3) . 4_546 ?
O6 Ca1 O7 68.0(3) 4_546 4_546 ?
O6 Ca1 O7 140.6(3) 3_545 4_546 ?
O3 Ca1 O7 81.3(3) 2_656 4_546 ?
O3 Ca1 O7 105.5(2) . 4_546 ?
O7 Ca1 O7 150.5(4) 3_545 4_546 ?
O1 Ca1 C1 21.0(3) 2_656 2_656 ?
O1 Ca1 C1 93.8(3) . 2_656 ?
O6 Ca1 C1 117.5(3) 4_546 2_656 ?
O6 Ca1 C1 115.9(3) 3_545 2_656 ?
O3 Ca1 C1 48.2(3) 2_656 2_656 ?
O3 Ca1 C1 158.1(3) . 2_656 ?
O7 Ca1 C1 93.9(3) 3_545 2_656 ?
O7 Ca1 C1 68.9(3) 4_546 2_656 ?
C1 O1 Ca1 116.3(7) . . ?
C2 O3 Ca1 119.2(6) . . ?
C2 O3 H3B 109.5 . . ?
Ca1 O3 H3B 116.1 . . ?
C3 O4 H4 109.5 . . ?
C4 O5 H5 109.5 . . ?
C5 O6 Ca1 118.4(6) . 3_455 ?
C5 O6 H6 109.5 . . ?
Ca1 O6 H6 124.2 3_455 . ?
C6 O7 Ca1 112.1(7) . 3_455 ?
C6 O7 H7 109.5 . . ?
Ca1 O7 H7 115.9 3_455 . ?
O1 C1 O2 125.4(11) . . ?
O1 C1 C2 117.9(11) . . ?
O2 C1 C2 116.6(10) . . ?
O3 C2 C3 112.4(9) . . ?
O3 C2 C1 106.5(8) . . ?
C3 C2 C1 115.6(9) . . ?
O3 C2 H2 107.3 . . ?
C3 C2 H2 107.3 . . ?
C1 C2 H2 107.3 . . ?
O4 C3 C2 110.4(8) . . ?
O4 C3 C4 109.6(8) . . ?
C2 C3 C4 115.8(9) . . ?
O4 C3 H3 106.9 . . ?
C2 C3 H3 106.9 . . ?
C4 C3 H3 106.9 . . ?
O5 C4 C3 109.8(8) . . ?
O5 C4 C5 107.3(8) . . ?
C3 C4 C5 117.2(9) . . ?
O5 C4 H4A 107.4 . . ?
C3 C4 H4A 107.4 . . ?
C5 C4 H4A 107.4 . . ?
O6 C5 C6 108.5(8) . . ?
O6 C5 C4 108.3(8) . . ?
C6 C5 C4 112.3(9) . . ?
O6 C5 H5A 109.2 . . ?
C6 C5 H5A 109.2 . . ?
C4 C5 H5A 109.2 . . ?
O7 C6 C5 112.5(10) . . ?
O7 C6 H6A 109.1 . . ?
C5 C6 H6A 109.1 . . ?
O7 C6 H6B 109.1 . . ?
C5 C6 H6B 109.1 . . ?
H6A C6 H6B 107.8 . . ?

loop_
_geom_bond_atom_site_label_1
_geom_bond_atom_site_label_2
_geom_bond_distance
_geom_bond_site_symmetry_2
_geom_bond_publ_flag
Ca1 O1 2.396(8) 2_656 ?
Ca1 O1 2.396(8) . ?
Ca1 O6 2.418(8) 4_546 ?
Ca1 O6 2.418(8) 3_545 ?
Ca1 O3 2.425(7) 2_656 ?
Ca1 O3 2.425(7) . ?
Ca1 O7 2.485(7) 3_545 ?
Ca1 O7 2.485(7) 4_546 ?
Ca1 C1 3.166(12) 2_656 ?
O1 C1 1.264(13) . ?
O2 C1 1.272(15) . ?
O3 C2 1.446(13) . ?
O3 H3B 0.8200 . ?
O4 C3 1.461(13) . ?
O4 H4 0.8200 . ?
O5 C4 1.445(12) . ?
O5 H5 0.8200 . ?
O6 C5 1.474(12) . ?
O6 Ca1 2.418(7) 3_455 ?
O6 H6 0.8200 . ?
O7 C6 1.424(14) . ?
O7 Ca1 2.485(7) 3_455 ?
O7 H7 0.8200 . ?
C1 C2 1.527(16) . ?
C2 C3 1.474(14) . ?
C2 H2 0.9800 . ?
C3 C4 1.499(14) . ?
C3 H3 0.9800 . ?
C4 C5 1.533(14) . ?
C4 H4A 0.9800 . ?
C5 C6 1.480(16) . ?
C5 H5A 0.9800 . ?
C6 H6A 0.9700 . ?
C6 H6B 0.9700 . ?

loop_
_geom_hbond_atom_site_label_D
_geom_hbond_atom_site_label_H
_geom_hbond_atom_site_label_A
_geom_hbond_distance_DH
_geom_hbond_distance_HA
_geom_hbond_distance_DA
_geom_hbond_angle_DHA
_geom_hbond_site_symmetry_A
O7 H7 O4 0.82 2.13 2.952(11) 177.8 1_565
O6 H6 O1 0.82 1.97 2.759(11) 159.9 4_546
O4 H4 O5 0.82 2.07 2.866(12) 163.2 4_547
O3 H3B O2 0.82 1.91 2.676(13) 156.2 1_545
O5 H5 O2 0.82 2.09 2.739(12) 135.9 .

loop_
_geom_torsion_atom_site_label_1
_geom_torsion_atom_site_label_2
_geom_torsion_atom_site_label_3
_geom_torsion_atom_site_label_4
_geom_torsion
_geom_torsion_site_symmetry_1
_geom_torsion_site_symmetry_2
_geom_torsion_site_symmetry_3
_geom_torsion_site_symmetry_4
_geom_torsion_publ_flag
O1 Ca1 O1 C1 -124.8(8) 2_656 . . . ?
O6 Ca1 O1 C1 94.9(7) 4_546 . . . ?
O6 Ca1 O1 C1 -4.6(9) 3_545 . . . ?
O3 Ca1 O1 C1 -153.8(7) 2_656 . . . ?
O3 Ca1 O1 C1 35.5(7) . . . . ?
O7 Ca1 O1 C1 -48.5(7) 3_545 . . . ?
O7 Ca1 O1 C1 151.0(8) 4_546 . . . ?
C1 Ca1 O1 C1 -142.0(7) 2_656 . . . ?
O1 Ca1 O3 C2 6.5(8) 2_656 . . . ?
O1 Ca1 O3 C2 -25.6(6) . . . . ?
O6 Ca1 O3 C2 -153.1(7) 4_546 . . . ?
O6 Ca1 O3 C2 128.9(7) 3_545 . . . ?
O3 Ca1 O3 C2 167.5(6) 2_656 . . . ?
O7 Ca1 O3 C2 60.0(6) 3_545 . . . ?
O7 Ca1 O3 C2 -90.6(6) 4_546 . . . ?
C1 Ca1 O3 C2 -18.6(11) 2_656 . . . ?
Ca1 O1 C1 O2 140.9(9) . . . . ?
Ca1 O1 C1 C2 -42.4(11) . . . . ?
Ca1 O3 C2 C3 142.8(7) . . . . ?
Ca1 O3 C2 C1 15.3(9) . . . . ?
O1 C1 C2 O3 17.1(12) . . . . ?
O2 C1 C2 O3 -165.8(8) . . . . ?
O1 C1 C2 C3 -108.5(11) . . . . ?
O2 C1 C2 C3 68.6(12) . . . . ?
O3 C2 C3 O4 64.0(11) . . . . ?
C1 C2 C3 O4 -173.5(9) . . . . ?
O3 C2 C3 C4 -170.7(9) . . . . ?
C1 C2 C3 C4 -48.2(13) . . . . ?
O4 C3 C4 O5 78.7(10) . . . . ?
C2 C3 C4 O5 -47.0(12) . . . . ?
O4 C3 C4 C5 -44.0(11) . . . . ?
C2 C3 C4 C5 -169.6(9) . . . . ?
Ca1 O6 C5 C6 29.6(10) 3_455 . . . ?
Ca1 O6 C5 C4 -92.5(8) 3_455 . . . ?
O5 C4 C5 O6 173.0(8) . . . . ?
C3 C4 C5 O6 -63.0(11) . . . . ?
O5 C4 C5 C6 53.3(12) . . . . ?
C3 C4 C5 C6 177.2(9) . . . . ?
Ca1 O7 C6 C5 46.7(11) 3_455 . . . ?
O6 C5 C6 O7 -50.0(12) . . . . ?
C4 C5 C6 O7 69.7(12) . . . . ?
